data_7038672
loop_
_publ_author_name
'Mei, Jin-Feng'
'Lv, Zhong-Peng'
'Lai, Jian-Cheng'
'Jia, Xiao-Yong'
'Li, Cheng-Hui'
'Zuo, Jing-Lin'
'You, Xiao-Zeng'

_publ_section_title
;
 A novel photo-responsive europium(iii) complex for advanced
 anti-counterfeiting and encryption.
;
_journal_issue 13
_journal_name_full 'Dalton transactions (Cambridge, England : 2003)'
_journal_page_first 5451
_journal_page_last 5454
_journal_paper_doi 10.1039/c6dt00346j
_journal_volume 45
_journal_year 2016
_chemical_formula_moiety 'C40 H45 Eu N2 O7 S2'
_chemical_formula_sum 'C40 H45 Eu N2 O7 S2'
_chemical_formula_weight 881.86
_chemical_name_systematic
; 
 ? 
;
_space_group_IT_number 14
_symmetry_cell_setting monoclinic
_symmetry_space_group_name_Hall '-P 2yn'
_symmetry_space_group_name_H-M 'P 1 21/n 1'
_atom_sites_solution_hydrogens geom
_atom_sites_solution_primary direct
_atom_sites_solution_secondary difmap
_audit_creation_method SHELXL-97
_audit_update_record
;
2015-12-03 deposited with the CCDC.
2016-03-02 downloaded from the CCDC.
;
_cell_angle_alpha 90.00
_cell_angle_beta 98.977(8)
_cell_angle_gamma 90.00
_cell_formula_units_Z 4
_cell_length_a 15.514(8)
_cell_length_b 16.468(8)
_cell_length_c 16.153(8)
_cell_measurement_reflns_used 3507
_cell_measurement_temperature 296(2)
_cell_measurement_theta_max 20.479
_cell_measurement_theta_min 2.328
_cell_volume 4076(4)
_computing_cell_refinement SMART
_computing_data_collection SMART,(Bruker,2000)
_computing_data_reduction SAINT(Bruker,2000)
_computing_molecular_graphics SHELXTL
_computing_publication_material SHELXTL
_computing_structure_refinement 'SHELXL-97 (Sheldrick, 1997)'
_computing_structure_solution 'SHELXS-97 (Sheldrick, 1990)'
_diffrn_ambient_temperature 296(2)
_diffrn_measured_fraction_theta_full 0.999
_diffrn_measured_fraction_theta_max 0.999
_diffrn_measurement_device_type 'Bruker Smart Aepex CCD'
_diffrn_measurement_method 'phi and omega scans'
_diffrn_radiation_monochromator graphite
_diffrn_radiation_source 'fine-focus sealed tube'
_diffrn_radiation_type MoK\a
_diffrn_radiation_wavelength 0.71073
_diffrn_reflns_av_R_equivalents 0.0797
_diffrn_reflns_av_sigmaI/netI 0.0914
_diffrn_reflns_limit_h_max 17
_diffrn_reflns_limit_h_min -18
_diffrn_reflns_limit_k_max 19
_diffrn_reflns_limit_k_min -19
_diffrn_reflns_limit_l_max 19
_diffrn_reflns_limit_l_min -13
_diffrn_reflns_number 21693
_diffrn_reflns_theta_full 25.00
_diffrn_reflns_theta_max 25.00
_diffrn_reflns_theta_min 1.69
_exptl_absorpt_coefficient_mu 1.690
_exptl_absorpt_correction_T_max 0.8230
_exptl_absorpt_correction_T_min 0.6678
_exptl_absorpt_correction_type multi-scan
_exptl_absorpt_process_details SADABS,Bruker,2000
_exptl_crystal_colour colorless
_exptl_crystal_density_diffrn 1.437
_exptl_crystal_density_method 'not measured'
_exptl_crystal_description block
_exptl_crystal_F_000 1800
_exptl_crystal_size_max 0.26
_exptl_crystal_size_mid 0.18
_exptl_crystal_size_min 0.12
_refine_diff_density_max 2.972
_refine_diff_density_min -2.315
_refine_diff_density_rms 0.164
_refine_ls_extinction_method none
_refine_ls_goodness_of_fit_ref 1.023
_refine_ls_hydrogen_treatment mixed
_refine_ls_matrix_type full
_refine_ls_number_parameters 418
_refine_ls_number_reflns 7185
_refine_ls_number_restraints 380
_refine_ls_restrained_S_all 1.008
_refine_ls_R_factor_all 0.1470
_refine_ls_R_factor_gt 0.0842
_refine_ls_shift/su_max 0.000
_refine_ls_shift/su_mean 0.000
_refine_ls_structure_factor_coef Fsqd
_refine_ls_weighting_details 'calc w=1/[\s^2^(Fo^2^)+(0.1645P)^2^+0.0000P] where P=(Fo^2^+2Fc^2^)/3'
_refine_ls_weighting_scheme calc
_refine_ls_wR_factor_gt 0.2355
_refine_ls_wR_factor_ref 0.2650
_reflns_number_gt 4072
_reflns_number_total 7185
_reflns_threshold_expression >2sigma(I)
_cod_data_source_file c6dt00346j2.cif
_cod_data_source_block 20150529z_0m
_cod_depositor_comments
;
The following automatic conversions were performed:

'_symmetry_cell_setting' value 'Monoclinic' changed to 'monoclinic'
according to
/usr/data/users/saulius/crontab/automatic-downloads/rss-feeds/RSC/lib/dictionaries/cif_core.dic
dictionary named 'cif_core.dic' version 2.4.2 from 2011-04-26.

Automatic conversion script
Id: cif_fix_values 4268 2015-11-12 08:31:59Z antanas 

 Adding full bibliography for 7038672.cif.
;
_cod_original_sg_symbol_Hall '-P 2yn '
_cod_original_sg_symbol_H-M 'P2(1)/n  '
_cod_database_code 7038672

loop_
_symmetry_equiv_pos_as_xyz
'x, y, z'
'-x+1/2, y+1/2, -z+1/2'
'-x, -y, -z'
'x-1/2, -y-1/2, z-1/2'

loop_
_atom_site_label
_atom_site_type_symbol
_atom_site_fract_x
_atom_site_fract_y
_atom_site_fract_z
_atom_site_U_iso_or_equiv
_atom_site_adp_type
_atom_site_occupancy
_atom_site_symmetry_multiplicity
_atom_site_calc_flag
_atom_site_refinement_flags
C1 C 0.0843(13) 0.3955(11) 0.5504(12) 0.123(6) Uani 1 1 d U
H1A H 0.1407 0.4208 0.5561 0.184 Uiso 1 1 calc R
H1B H 0.0413 0.4354 0.5589 0.184 Uiso 1 1 calc R
H1C H 0.0699 0.3728 0.4952 0.184 Uiso 1 1 calc R
C2 C 0.0856(9) 0.3277(8) 0.6161(8) 0.065(3) Uani 1 1 d U
C3 C 0.0178(9) 0.3233(9) 0.6630(9) 0.074(3) Uani 1 1 d U
H3 H -0.0281 0.3599 0.6511 0.089 Uiso 1 1 calc R
C4 C 0.0152(9) 0.2669(8) 0.7270(9) 0.074(3) Uani 1 1 d U
C5 C -0.0542(11) 0.2772(11) 0.7846(12) 0.120(6) Uani 1 1 d U
H5A H -0.0522 0.2314 0.8217 0.179 Uiso 1 1 calc R
H5B H -0.1110 0.2805 0.7512 0.179 Uiso 1 1 calc R
H5C H -0.0428 0.3260 0.8169 0.179 Uiso 1 1 calc R
C6 C -0.0797(10) 0.1402(10) 0.4654(11) 0.107(6) Uani 1 1 d U
H6A H -0.1153 0.1844 0.4792 0.160 Uiso 1 1 calc R
H6B H -0.1165 0.0964 0.4420 0.160 Uiso 1 1 calc R
H6C H -0.0443 0.1583 0.4252 0.160 Uiso 1 1 calc R
C7 C -0.0213(9) 0.1112(8) 0.5441(9) 0.073(3) Uani 1 1 d U
C8 C -0.0494(10) 0.0515(9) 0.5968(11) 0.092(4) Uani 1 1 d U
H8 H -0.1073 0.0349 0.5842 0.110 Uiso 1 1 calc R
C9 C -0.0020(9) 0.0172(8) 0.6613(10) 0.079(3) Uani 1 1 d U
C10 C -0.0434(12) -0.0505(9) 0.7067(13) 0.125(6) Uani 1 1 d U
H10A H -0.0028 -0.0684 0.7542 0.188 Uiso 1 1 calc R
H10B H -0.0582 -0.0953 0.6690 0.188 Uiso 1 1 calc R
H10C H -0.0952 -0.0304 0.7253 0.188 Uiso 1 1 calc R
C11 C 0.2837(13) 0.0979(12) 0.9496(9) 0.121(6) Uani 1 1 d U
H11A H 0.2768 0.1455 0.9823 0.181 Uiso 1 1 calc R
H11B H 0.3363 0.0702 0.9730 0.181 Uiso 1 1 calc R
H11C H 0.2347 0.0625 0.9503 0.181 Uiso 1 1 calc RD
C12 C 0.2887(11) 0.1217(9) 0.8633(9) 0.082(4) Uani 1 1 d U
C13 C 0.3664(11) 0.1564(9) 0.8441(10) 0.093(4) Uani 1 1 d U
H13 H 0.4156 0.1548 0.8852 0.111 Uiso 1 1 calc R
C14 C 0.3744(9) 0.1920(8) 0.7697(9) 0.077(3) Uani 1 1 d U
C15 C 0.4604(10) 0.2275(10) 0.7595(11) 0.106(5) Uani 1 1 d U
H15A H 0.4959 0.1865 0.7393 0.159 Uiso 1 1 calc R
H15B H 0.4890 0.2474 0.8126 0.159 Uiso 1 1 calc R
H15C H 0.4517 0.2714 0.7201 0.159 Uiso 1 1 calc R
C16 C 0.2200(8) 0.1912(7) 0.4735(7) 0.060(3) Uani 1 1 d U
H16 H 0.1984 0.2407 0.4889 0.073 Uiso 1 1 calc R
C17 C 0.2383(9) 0.1840(7) 0.3941(8) 0.064(3) Uani 1 1 d U
H17 H 0.2280 0.2272 0.3568 0.077 Uiso 1 1 calc R
C18 C 0.2719(8) 0.1133(7) 0.3700(8) 0.062(3) Uani 1 1 d U
H18 H 0.2848 0.1070 0.3160 0.075 Uiso 1 1 calc R
C19 C 0.2866(7) 0.0498(6) 0.4287(7) 0.055(2) Uani 1 1 d U
C20 C 0.2648(7) 0.0617(7) 0.5077(7) 0.051(2) Uani 1 1 d U
C21 C 0.2771(6) -0.0019(6) 0.5684(7) 0.049(2) Uani 1 1 d U
C22 C 0.3138(6) -0.0766(6) 0.5477(6) 0.048(2) Uani 1 1 d U
C23 C 0.3211(7) -0.1377(7) 0.6080(7) 0.055(2) Uani 1 1 d U
H23 H 0.3448 -0.1877 0.5969 0.066 Uiso 1 1 calc R
C24 C 0.2938(7) -0.1247(7) 0.6835(7) 0.057(3) Uani 1 1 d U
H24 H 0.2985 -0.1654 0.7239 0.069 Uiso 1 1 calc R
C25 C 0.2586(7) -0.0485(7) 0.6985(7) 0.056(3) Uani 1 1 d U
H25 H 0.2395 -0.0397 0.7496 0.067 Uiso 1 1 calc R
C26 C 0.3206(7) -0.0283(7) 0.4071(7) 0.053(2) Uani 1 1 d U
C27 C 0.33469(4) -0.08980(3) 0.46450(3) 0.053(2) Uani 1 1 d U
C28 C 0.33400(4) -0.04298(3) 0.32078(3) 0.064(3) Uani 1 1 d RU
C29 C 0.26032(4) -0.06739(3) 0.25835(3) 0.091(3) Uani 1 1 d RU
H29 H 0.2059 -0.0820 0.2709 0.110 Uiso 1 1 calc R
C30 C 0.28153(4) -0.06615(3) 0.17630(3) 0.103(4) Uani 1 1 d RU
C31 C 0.21883(4) -0.08316(3) 0.09392(3) 0.144(7) Uani 1 1 d RU
H31A H 0.1677 -0.1105 0.1064 0.216 Uiso 1 1 calc R
H31B H 0.2476 -0.1168 0.0581 0.216 Uiso 1 1 calc R
H31C H 0.2022 -0.0328 0.0661 0.216 Uiso 1 1 calc R
C32 C 0.40769(4) -0.02820(3) 0.29060(3) 0.079(3) Uani 1 1 d RU
C33 C 0.49334(4) -0.00631(3) 0.32931(3) 0.101(4) Uani 1 1 d RU
H33A H 0.4922 0.0093 0.3864 0.152 Uiso 1 1 calc R
H33B H 0.5138 0.0384 0.2995 0.152 Uiso 1 1 calc R
H33C H 0.5318 -0.0519 0.3281 0.152 Uiso 1 1 calc R
C34 C 0.36777(4) -0.16939(3) 0.44543(3) 0.066(3) Uani 1 1 d RU
C35 C 0.45351(4) -0.19473(3) 0.46423(3) 0.084(3) Uani 1 1 d RU
H35 H 0.4959 -0.1595 0.4909 0.101 Uiso 1 1 calc R
C36 C 0.47769(4) -0.27712(3) 0.44221(3) 0.130(4) Uani 1 1 d RU
C37 C 0.56789(4) -0.30792(3) 0.46121(3) 0.130(4) Uani 1 1 d RU
H37A H 0.6066 -0.2708 0.4396 0.195 Uiso 1 1 calc R
H37B H 0.5713 -0.3602 0.4356 0.195 Uiso 1 1 calc R
H37C H 0.5844 -0.3128 0.5208 0.195 Uiso 1 1 calc R
C38 C 0.31238(4) -0.23634(3) 0.40694(3) 0.112(4) Uani 1 1 d RU
C39 C 0.22789(4) -0.23022(3) 0.36911(3) 0.112(4) Uani 1 1 d RU
H39A H 0.2063 -0.1769 0.3783 0.168 Uiso 1 1 calc R
H39B H 0.1932 -0.2700 0.3923 0.168 Uiso 1 1 calc R
H39C H 0.2246 -0.2394 0.3100 0.168 Uiso 1 1 calc R
Eu1 Eu 0.16828(4) 0.14578(3) 0.67074(3) 0.0533(3) Uani 1 1 d R
N1 N 0.2305(6) 0.1338(5) 0.5293(5) 0.048(2) Uani 1 1 d .
N2 N 0.2514(6) 0.0113(5) 0.6431(6) 0.052(2) Uani 1 1 d .
O1 O 0.1520(5) 0.2813(4) 0.6234(4) 0.0554(18) Uani 1 1 d U
O2 O 0.0702(6) 0.2117(5) 0.7477(5) 0.069(2) Uani 1 1 d U
O3 O 0.0516(6) 0.1430(5) 0.5591(5) 0.065(2) Uani 1 1 d U
O4 O 0.0762(5) 0.0372(5) 0.6942(6) 0.071(2) Uani 1 1 d U
O5 O 0.2200(6) 0.1088(6) 0.8118(5) 0.075(2) Uani 1 1 d U
O6 O 0.3172(2) 0.19340(19) 0.70596(19) 0.067(2) Uani 1 1 d U
S1 S 0.3885(2) -0.04598(19) 0.17911(19) 0.1154(11) Uani 1 1 d RU
S2 S 0.3938(2) -0.31192(19) 0.40069(19) 0.1154(11) Uani 1 1 d RU
O7 O 0.062(3) 0.013(2) 0.884(3) 0.47(2) Uani 1 1 d DU
H7 H 0.1144 0.0221 0.8854 0.699 Uiso 1 1 calc RD
C40 C 0.015(2) 0.0868(16) 0.8715(19) 0.30(2) Uani 1 1 d DU
H40A H -0.0458 0.0766 0.8745 0.445 Uiso 1 1 calc R
H40B H 0.0198 0.1087 0.8174 0.445 Uiso 1 1 calc R
H40C H 0.0374 0.1250 0.9142 0.445 Uiso 1 1 calc R

loop_
_atom_site_aniso_label
_atom_site_aniso_U_11
_atom_site_aniso_U_22
_atom_site_aniso_U_33
_atom_site_aniso_U_23
_atom_site_aniso_U_13
_atom_site_aniso_U_12
C1 0.134(15) 0.116(13) 0.120(15) 0.056(11) 0.025(11) 0.019(11)
C2 0.068(7) 0.073(7) 0.051(7) -0.002(5) -0.003(5) 0.009(6)
C3 0.069(7) 0.082(8) 0.072(8) -0.006(6) 0.009(6) 0.008(6)
C4 0.071(8) 0.070(8) 0.085(9) -0.018(6) 0.024(6) -0.005(6)
C5 0.095(11) 0.134(14) 0.147(15) -0.028(12) 0.075(11) -0.032(9)
C6 0.067(9) 0.152(16) 0.095(11) 0.010(9) -0.003(7) -0.028(9)
C7 0.068(7) 0.068(7) 0.082(8) -0.016(6) 0.005(6) -0.012(6)
C8 0.072(8) 0.078(9) 0.120(11) 0.000(7) -0.003(7) -0.022(7)
C9 0.073(7) 0.064(8) 0.105(10) 0.004(6) 0.030(6) -0.013(6)
C10 0.129(14) 0.082(11) 0.179(18) 0.021(10) 0.068(13) -0.035(9)
C11 0.154(16) 0.147(16) 0.055(7) 0.025(10) 0.002(8) 0.011(13)
C12 0.109(9) 0.074(8) 0.061(7) 0.011(7) 0.005(6) 0.005(7)
C13 0.096(8) 0.097(11) 0.073(8) 0.021(7) -0.024(7) -0.010(8)
C14 0.088(8) 0.071(8) 0.066(7) 0.000(6) -0.012(6) -0.016(7)
C15 0.079(9) 0.112(12) 0.116(12) -0.005(10) -0.017(8) -0.036(9)
C16 0.080(8) 0.047(6) 0.061(7) -0.002(6) 0.031(6) 0.000(6)
C17 0.094(9) 0.046(5) 0.057(6) 0.001(5) 0.027(6) -0.016(5)
C18 0.085(8) 0.050(5) 0.058(6) -0.007(4) 0.030(6) -0.018(5)
C19 0.063(7) 0.051(5) 0.053(5) -0.008(4) 0.016(5) -0.010(5)
C20 0.051(6) 0.056(5) 0.047(5) -0.004(4) 0.011(5) -0.004(5)
C21 0.045(6) 0.052(5) 0.046(6) -0.006(4) -0.002(5) -0.008(4)
C22 0.047(6) 0.054(5) 0.041(5) -0.004(4) 0.002(4) -0.005(4)
C23 0.050(6) 0.059(6) 0.055(6) -0.002(5) 0.005(5) 0.004(5)
C24 0.059(7) 0.064(6) 0.047(6) 0.012(5) 0.002(5) 0.000(5)
C25 0.059(7) 0.072(7) 0.037(6) 0.004(5) 0.009(5) 0.004(5)
C26 0.052(6) 0.057(5) 0.051(5) -0.011(4) 0.008(5) -0.009(4)
C27 0.048(6) 0.059(5) 0.053(5) -0.005(4) 0.010(5) -0.005(4)
C28 0.085(7) 0.045(6) 0.065(5) 0.001(5) 0.024(5) 0.005(5)
C29 0.132(8) 0.086(9) 0.056(6) -0.017(7) 0.015(6) 0.009(8)
C30 0.172(9) 0.076(9) 0.064(6) -0.017(8) 0.027(7) -0.013(9)
C31 0.207(14) 0.152(18) 0.068(8) -0.024(11) 0.005(10) 0.024(15)
C32 0.109(7) 0.049(6) 0.086(7) -0.007(6) 0.041(5) 0.001(6)
C33 0.098(8) 0.099(11) 0.112(10) 0.010(10) 0.033(7) -0.001(9)
C34 0.082(7) 0.065(5) 0.050(7) -0.002(5) 0.010(6) 0.012(5)
C35 0.080(7) 0.108(8) 0.070(8) 0.014(7) 0.029(6) 0.023(5)
C36 0.139(6) 0.149(9) 0.113(9) 0.044(7) 0.056(7) 0.088(6)
C37 0.139(6) 0.149(9) 0.113(9) 0.044(7) 0.056(7) 0.088(6)
C38 0.107(6) 0.113(7) 0.116(10) -0.047(7) 0.019(7) -0.014(5)
C39 0.107(6) 0.113(7) 0.116(10) -0.047(7) 0.019(7) -0.014(5)
Eu1 0.0679(4) 0.0481(4) 0.0459(4) -0.0035(3) 0.0147(3) -0.0094(3)
N1 0.057(5) 0.040(5) 0.050(5) -0.003(4) 0.018(4) -0.006(4)
N2 0.059(6) 0.053(5) 0.043(5) 0.001(4) 0.008(4) -0.005(4)
O1 0.069(5) 0.052(4) 0.047(4) -0.004(3) 0.014(4) -0.004(3)
O2 0.092(6) 0.051(4) 0.068(5) -0.007(4) 0.028(5) -0.009(4)
O3 0.071(5) 0.076(5) 0.048(5) -0.007(4) 0.007(4) -0.018(4)
O4 0.063(5) 0.063(5) 0.091(6) 0.002(5) 0.027(4) -0.006(4)
O5 0.095(6) 0.081(6) 0.053(5) 0.004(5) 0.024(4) -0.011(5)
O6 0.070(5) 0.065(5) 0.063(5) 0.002(4) 0.004(4) -0.016(4)
S1 0.179(3) 0.091(2) 0.087(2) -0.0040(17) 0.053(2) 0.019(2)
S2 0.179(3) 0.091(2) 0.087(2) -0.0040(17) 0.053(2) 0.019(2)
O7 0.75(6) 0.26(3) 0.42(4) 0.11(3) 0.18(4) -0.11(4)
C40 0.45(5) 0.23(3) 0.30(3) -0.19(3) 0.32(3) -0.18(3)

loop_
_atom_type_symbol
_atom_type_description
_atom_type_scat_dispersion_real
_atom_type_scat_dispersion_imag
_atom_type_scat_source
C C 0.0033 0.0016 'International Tables Vol C Tables 4.2.6.8 and 6.1.1.4'
H H 0.0000 0.0000 'International Tables Vol C Tables 4.2.6.8 and 6.1.1.4'
N N 0.0061 0.0033 'International Tables Vol C Tables 4.2.6.8 and 6.1.1.4'
O O 0.0106 0.0060 'International Tables Vol C Tables 4.2.6.8 and 6.1.1.4'
S S 0.1246 0.1234 'International Tables Vol C Tables 4.2.6.8 and 6.1.1.4'
Eu Eu -0.1578 3.6682 'International Tables Vol C Tables 4.2.6.8 and 6.1.1.4'

loop_
_geom_angle_atom_site_label_1
_geom_angle_atom_site_label_2
_geom_angle_atom_site_label_3
_geom_angle
C2 C1 H1A 109.5
C2 C1 H1B 109.5
H1A C1 H1B 109.5
C2 C1 H1C 109.5
H1A C1 H1C 109.5
H1B C1 H1C 109.5
O1 C2 C3 126.0(12)
O1 C2 C1 115.1(13)
C3 C2 C1 118.9(13)
C2 C3 C4 123.4(13)
C2 C3 H3 118.3
C4 C3 H3 118.3
O2 C4 C3 125.6(13)
O2 C4 C5 115.4(14)
C3 C4 C5 118.6(14)
C4 C5 H5A 109.5
C4 C5 H5B 109.5
H5A C5 H5B 109.5
C4 C5 H5C 109.5
H5A C5 H5C 109.5
H5B C5 H5C 109.5
C7 C6 H6A 109.5
C7 C6 H6B 109.5
H6A C6 H6B 109.5
C7 C6 H6C 109.5
H6A C6 H6C 109.5
H6B C6 H6C 109.5
O3 C7 C8 122.4(13)
O3 C7 C6 116.1(13)
C8 C7 C6 121.5(13)
C9 C8 C7 126.3(14)
C9 C8 H8 116.8
C7 C8 H8 116.8
O4 C9 C8 126.5(13)
O4 C9 C10 115.3(14)
C8 C9 C10 118.1(15)
C9 C10 H10A 109.5
C9 C10 H10B 109.5
H10A C10 H10B 109.5
C9 C10 H10C 109.5
H10A C10 H10C 109.5
H10B C10 H10C 109.5
C12 C11 H11A 109.5
C12 C11 H11B 109.5
H11A C11 H11B 109.5
C12 C11 H11C 109.5
H11A C11 H11C 109.5
H11B C11 H11C 109.5
O5 C12 C13 125.8(13)
O5 C12 C11 114.7(15)
C13 C12 C11 119.5(15)
C14 C13 C12 124.6(14)
C14 C13 H13 117.7
C12 C13 H13 117.7
O6 C14 C13 125.8(13)
O6 C14 C15 115.8(13)
C13 C14 C15 118.2(13)
C14 C15 H15A 109.5
C14 C15 H15B 109.5
H15A C15 H15B 109.5
C14 C15 H15C 109.5
H15A C15 H15C 109.5
H15B C15 H15C 109.5
N1 C16 C17 124.7(11)
N1 C16 H16 117.7
C17 C16 H16 117.7
C18 C17 C16 119.4(12)
C18 C17 H17 120.3
C16 C17 H17 120.3
C17 C18 C19 118.3(11)
C17 C18 H18 120.9
C19 C18 H18 120.9
C20 C19 C18 118.6(10)
C20 C19 C26 119.8(10)
C18 C19 C26 121.5(10)
N1 C20 C19 121.3(10)
N1 C20 C21 118.5(10)
C19 C20 C21 120.2(10)
N2 C21 C22 122.6(10)
N2 C21 C20 118.0(10)
C22 C21 C20 119.4(10)
C23 C22 C21 117.0(10)
C23 C22 C27 122.4(9)
C21 C22 C27 120.4(9)
C24 C23 C22 120.5(11)
C24 C23 H23 119.7
C22 C23 H23 119.7
C23 C24 C25 118.4(11)
C23 C24 H24 120.8
C25 C24 H24 120.8
N2 C25 C24 122.8(11)
N2 C25 H25 118.6
C24 C25 H25 118.6
C27 C26 C19 121.2(9)
C27 C26 C28 119.5(8)
C19 C26 C28 119.1(9)
C26 C27 C22 118.9(6)
C26 C27 C34 123.2(5)
C22 C27 C34 117.9(4)
C32 C28 C29 115.0
C32 C28 C26 125.2(4)
C29 C28 C26 119.5(4)
C30 C29 C28 111.9
C30 C29 H29 124.1
C28 C29 H29 124.1
C29 C30 C31 126.6
C29 C30 S1 110.46(10)
C31 C30 S1 122.90(10)
C30 C31 H31A 109.5
C30 C31 H31B 109.5
H31A C31 H31B 109.5
C30 C31 H31C 109.5
H31A C31 H31C 109.5
H31B C31 H31C 109.5
C28 C32 C33 132.9
C28 C32 S1 108.55(12)
C33 C32 S1 118.49(12)
C32 C33 H33A 109.5
C32 C33 H33B 109.5
H33A C33 H33B 109.5
C32 C33 H33C 109.5
H33A C33 H33C 109.5
H33B C33 H33C 109.5
C35 C34 C27 125.7
C35 C34 C38 110.2
C27 C34 C38 124.1
C34 C35 C36 120.0
C34 C35 H35 120.0
C36 C35 H35 120.0
C35 C36 C37 122.6
C35 C36 S2 103.15(12)
C37 C36 S2 134.29(12)
C36 C37 H37A 109.5
C36 C37 H37B 109.5
H37A C37 H37B 109.5
C36 C37 H37C 109.5
H37A C37 H37C 109.5
H37B C37 H37C 109.5
C39 C38 C34 126.2
C39 C38 S2 131.76(11)
C34 C38 S2 100.01(12)
C38 C39 H39A 109.5
C38 C39 H39B 109.5
H39A C39 H39B 109.5
C38 C39 H39C 109.5
H39A C39 H39C 109.5
H39B C39 H39C 109.5
O3 Eu1 O4 72.2(3)
O3 Eu1 O1 74.9(3)
O4 Eu1 O1 137.1(3)
O3 Eu1 O2 86.0(3)
O4 Eu1 O2 79.0(3)
O1 Eu1 O2 72.1(3)
O3 Eu1 O5 146.8(3)
O4 Eu1 O5 76.9(3)
O1 Eu1 O5 123.8(3)
O2 Eu1 O5 76.3(3)
O3 Eu1 O6 141.2(2)
O4 Eu1 O6 142.0(2)
O1 Eu1 O6 79.6(2)
O2 Eu1 O6 113.3(2)
O5 Eu1 O6 72.0(2)
O3 Eu1 N1 71.0(3)
O4 Eu1 N1 113.4(3)
O1 Eu1 N1 79.9(3)
O2 Eu1 N1 147.6(3)
O5 Eu1 N1 134.5(3)
O6 Eu1 N1 76.2(2)
O3 Eu1 N2 101.1(3)
O4 Eu1 N2 73.4(3)
O1 Eu1 N2 140.4(3)
O2 Eu1 N2 147.6(3)
O5 Eu1 N2 81.1(3)
O6 Eu1 N2 80.7(2)
N1 Eu1 N2 62.1(3)
C16 N1 C20 117.7(9)
C16 N1 Eu1 121.8(7)
C20 N1 Eu1 119.9(7)
C25 N2 C21 118.7(10)
C25 N2 Eu1 120.2(7)
C21 N2 Eu1 120.6(7)
C2 O1 Eu1 129.9(8)
C4 O2 Eu1 131.1(9)
C7 O3 Eu1 137.0(9)
C9 O4 Eu1 133.1(8)
C12 O5 Eu1 135.5(9)
C14 O6 Eu1 135.7(7)
C30 S1 C32 93.85(15)
C36 S2 C38 106.47(18)
C40 O7 H7 109.5
O7 C40 H40A 109.5
O7 C40 H40B 109.5
H40A C40 H40B 109.5
O7 C40 H40C 109.5
H40A C40 H40C 109.5
H40B C40 H40C 109.5

loop_
_geom_bond_atom_site_label_1
_geom_bond_atom_site_label_2
_geom_bond_distance
C1 C2 1.54(2)
C1 H1A 0.9600
C1 H1B 0.9600
C1 H1C 0.9600
C2 O1 1.273(14)
C2 C3 1.391(19)
C3 C4 1.395(19)
C3 H3 0.9300
C4 O2 1.255(15)
C4 C5 1.54(2)
C5 H5A 0.9600
C5 H5B 0.9600
C5 H5C 0.9600
C6 C7 1.52(2)
C6 H6A 0.9600
C6 H6B 0.9600
C6 H6C 0.9600
C7 O3 1.235(14)
C7 C8 1.41(2)
C8 C9 1.31(2)
C8 H8 0.9300
C9 O4 1.288(16)
C9 C10 1.530(19)
C10 H10A 0.9600
C10 H10B 0.9600
C10 H10C 0.9600
C11 C12 1.46(2)
C11 H11A 0.9600
C11 H11B 0.9600
C11 H11C 0.9600
C12 O5 1.264(16)
C12 C13 1.41(2)
C13 C14 1.36(2)
C13 H13 0.9300
C14 O6 1.250(13)
C14 C15 1.49(2)
C15 H15A 0.9600
C15 H15B 0.9600
C15 H15C 0.9600
C16 N1 1.299(14)
C16 C17 1.361(16)
C16 H16 0.9300
C17 C18 1.357(17)
C17 H17 0.9300
C18 C19 1.406(16)
C18 H18 0.9300
C19 C20 1.385(15)
C19 C26 1.453(15)
C20 N1 1.368(13)
C20 C21 1.427(15)
C21 N2 1.346(14)
C21 C22 1.417(14)
C22 C23 1.392(15)
C22 C27 1.447(11)
C23 C24 1.369(16)
C23 H23 0.9300
C24 C25 1.405(16)
C24 H24 0.9300
C25 N2 1.325(13)
C25 H25 0.9300
C26 C27 1.367(11)
C26 C28 1.462(11)
C27 C34 1.4579
C28 C32 1.3333
C28 C29 1.4578
C29 C30 1.4146
C29 H29 0.9300
C30 C31 1.5464
C30 S1 1.686(4)
C31 H31A 0.9600
C31 H31B 0.9600
C31 H31C 0.9600
C32 C33 1.4238
C32 S1 1.803(3)
C33 H33A 0.9600
C33 H33B 0.9600
C33 H33C 0.9600
C34 C35 1.3818
C34 C38 1.4744
C35 C36 1.4661
C35 H35 0.9300
C36 C37 1.4750
C36 S2 1.483(4)
C37 H37A 0.9600
C37 H37B 0.9600
C37 H37C 0.9600
C38 C39 1.3607
C38 S2 1.788(3)
C39 H39A 0.9600
C39 H39B 0.9600
C39 H39C 0.9600
Eu1 O3 2.348(8)
Eu1 O4 2.357(8)
Eu1 O1 2.359(7)
Eu1 O2 2.373(9)
Eu1 O5 2.374(9)
Eu1 O6 2.422(4)
Eu1 N1 2.622(9)
Eu1 N2 2.635(9)
O7 C40 1.424(5)
O7 H7 0.8200
C40 H40A 0.9600
C40 H40B 0.9600
C40 H40C 0.9600

loop_
_geom_torsion_atom_site_label_1
_geom_torsion_atom_site_label_2
_geom_torsion_atom_site_label_3
_geom_torsion_atom_site_label_4
_geom_torsion
O1 C2 C3 C4 1(2)
C1 C2 C3 C4 -176.5(14)
C2 C3 C4 O2 -3(2)
C2 C3 C4 C5 169.4(13)
O3 C7 C8 C9 -7(3)
C6 C7 C8 C9 173.5(16)
C7 C8 C9 O4 8(3)
C7 C8 C9 C10 -175.9(15)
O5 C12 C13 C14 10(3)
C11 C12 C13 C14 -169.4(16)
C12 C13 C14 O6 -6(3)
C12 C13 C14 C15 178.8(16)
N1 C16 C17 C18 -2(2)
C16 C17 C18 C19 -0.1(18)
C17 C18 C19 C20 1.2(17)
C17 C18 C19 C26 178.7(11)
C18 C19 C20 N1 -0.7(16)
C26 C19 C20 N1 -178.3(9)
C18 C19 C20 C21 178.8(10)
C26 C19 C20 C21 1.2(15)
N1 C20 C21 N2 2.4(14)
C19 C20 C21 N2 -177.1(10)
N1 C20 C21 C22 -179.0(9)
C19 C20 C21 C22 1.5(15)
N2 C21 C22 C23 1.1(14)
C20 C21 C22 C23 -177.4(9)
N2 C21 C22 C27 175.6(8)
C20 C21 C22 C27 -3.0(13)
C21 C22 C23 C24 -0.1(15)
C27 C22 C23 C24 -174.5(9)
C22 C23 C24 C25 -0.1(16)
C23 C24 C25 N2 -0.6(17)
C20 C19 C26 C27 -2.4(15)
C18 C19 C26 C27 -180.0(9)
C20 C19 C26 C28 173.1(9)
C18 C19 C26 C28 -4.4(15)
C19 C26 C27 C22 0.9(12)
C28 C26 C27 C22 -174.6(6)
C19 C26 C27 C34 179.3(7)
C28 C26 C27 C34 3.7(10)
C23 C22 C27 C26 175.9(9)
C21 C22 C27 C26 1.8(11)
C23 C22 C27 C34 -2.5(11)
C21 C22 C27 C34 -176.7(7)
C27 C26 C28 C32 -93.5(8)
C19 C26 C28 C32 90.8(9)
C27 C26 C28 C29 93.6(8)
C19 C26 C28 C29 -82.1(9)
C32 C28 C29 C30 -3.2
C26 C28 C29 C30 170.4(5)
C28 C29 C30 C31 -176.0
C28 C29 C30 S1 5.81(11)
C29 C28 C32 C33 -177.4
C26 C28 C32 C33 9.4(5)
C29 C28 C32 S1 -0.81(10)
C26 C28 C32 S1 -174.0(6)
C26 C27 C34 C35 98.5(5)
C22 C27 C34 C35 -83.2(4)
C26 C27 C34 C38 -85.1(5)
C22 C27 C34 C38 93.2(4)
C27 C34 C35 C36 179.3
C38 C34 C35 C36 2.4
C34 C35 C36 C37 -179.5
C34 C35 C36 S2 0.88(12)
C35 C34 C38 C39 -169.3
C27 C34 C38 C39 13.8
C35 C34 C38 S2 -3.89(10)
C27 C34 C38 S2 179.20(10)
C17 C16 N1 C20 2.0(18)
C17 C16 N1 Eu1 -169.3(10)
C19 C20 N1 C16 -0.8(15)
C21 C20 N1 C16 179.7(10)
C19 C20 N1 Eu1 170.6(8)
C21 C20 N1 Eu1 -8.9(12)
O3 Eu1 N1 C16 64.5(9)
O4 Eu1 N1 C16 124.4(8)
O1 Eu1 N1 C16 -12.8(8)
O2 Eu1 N1 C16 17.3(11)
O5 Eu1 N1 C16 -141.0(8)
O6 Eu1 N1 C16 -94.5(8)
N2 Eu1 N1 C16 178.9(9)
O3 Eu1 N1 C20 -106.5(8)
O4 Eu1 N1 C20 -46.6(8)
O1 Eu1 N1 C20 176.1(8)
O2 Eu1 N1 C20 -153.7(7)
O5 Eu1 N1 C20 48.0(9)
O6 Eu1 N1 C20 94.5(7)
N2 Eu1 N1 C20 7.9(7)
C24 C25 N2 C21 1.5(16)
C24 C25 N2 Eu1 173.0(8)
C22 C21 N2 C25 -1.8(15)
C20 C21 N2 C25 176.8(9)
C22 C21 N2 Eu1 -173.3(7)
C20 C21 N2 Eu1 5.3(12)
O3 Eu1 N2 C25 -116.7(8)
O4 Eu1 N2 C25 -49.2(8)
O1 Eu1 N2 C25 163.6(7)
O2 Eu1 N2 C25 -16.5(11)
O5 Eu1 N2 C25 29.7(8)
O6 Eu1 N2 C25 102.7(8)
N1 Eu1 N2 C25 -178.0(9)
O3 Eu1 N2 C21 54.6(8)
O4 Eu1 N2 C21 122.1(8)
O1 Eu1 N2 C21 -25.0(9)
O2 Eu1 N2 C21 154.8(7)
O5 Eu1 N2 C21 -159.0(8)
O6 Eu1 N2 C21 -86.0(7)
N1 Eu1 N2 C21 -6.7(7)
C3 C2 O1 Eu1 27.4(18)
C1 C2 O1 Eu1 -154.6(11)
O3 Eu1 O1 C2 56.5(9)
O4 Eu1 O1 C2 15.7(11)
O2 Eu1 O1 C2 -34.2(9)
O5 Eu1 O1 C2 -93.1(10)
O6 Eu1 O1 C2 -152.9(9)
N1 Eu1 O1 C2 129.4(10)
N2 Eu1 O1 C2 145.8(9)
C3 C4 O2 Eu1 -23.9(19)
C5 C4 O2 Eu1 163.1(9)
O3 Eu1 O2 C4 -42.5(11)
O4 Eu1 O2 C4 -115.1(11)
O1 Eu1 O2 C4 32.9(10)
O5 Eu1 O2 C4 165.8(11)
O6 Eu1 O2 C4 102.7(11)
N1 Eu1 O2 C4 1.6(13)
N2 Eu1 O2 C4 -147.0(10)
C8 C7 O3 Eu1 -10(2)
C6 C7 O3 Eu1 170.0(10)
O4 Eu1 O3 C7 15.4(13)
O1 Eu1 O3 C7 -136.7(13)
O2 Eu1 O3 C7 -64.2(13)
O5 Eu1 O3 C7 -6.9(16)
O6 Eu1 O3 C7 172.7(11)
N1 Eu1 O3 C7 139.0(13)
N2 Eu1 O3 C7 83.8(13)
C8 C9 O4 Eu1 7(2)
C10 C9 O4 Eu1 -169.3(10)
O3 Eu1 O4 C9 -13.6(12)
O1 Eu1 O4 C9 27.9(14)
O2 Eu1 O4 C9 75.7(12)
O5 Eu1 O4 C9 154.1(12)
O6 Eu1 O4 C9 -170.4(10)
N1 Eu1 O4 C9 -72.8(12)
N2 Eu1 O4 C9 -121.4(12)
C13 C12 O5 Eu1 -10(3)
C11 C12 O5 Eu1 169.2(11)
O3 Eu1 O5 C12 -175.1(12)
O4 Eu1 O5 C12 163.0(14)
O1 Eu1 O5 C12 -58.4(14)
O2 Eu1 O5 C12 -115.3(14)
O6 Eu1 O5 C12 5.1(13)
N1 Eu1 O5 C12 52.9(15)
N2 Eu1 O5 C12 88.1(14)
C13 C14 O6 Eu1 2(2)
C15 C14 O6 Eu1 177.5(8)
O3 Eu1 O6 C14 179.1(10)
O4 Eu1 O6 C14 -37.6(11)
O1 Eu1 O6 C14 129.8(10)
O2 Eu1 O6 C14 64.6(10)
O5 Eu1 O6 C14 -1.1(10)
N1 Eu1 O6 C14 -148.2(10)
N2 Eu1 O6 C14 -84.8(10)
C29 C30 S1 C32 -5.38(15)
C31 C30 S1 C32 176.4
C28 C32 S1 C30 3.61(15)
C33 C32 S1 C30 -179.21(6)
C35 C36 S2 C38 -3.16(17)
C37 C36 S2 C38 177.3
C39 C38 S2 C36 168.68(7)
C34 C38 S2 C36 4.45(17)
